data_8105554
loop_
_publ_author_name
'Yuhua, Guo'
'Junwei, Zhang'
'Hao, Liang'
'Yating, Fang'
'Najie, Zhuang'
'Youzhu, Yu'

_publ_section_title
;
 Crystal structure of bis(\m2-3,5-dichloro-2-oxidobenzoato-\k4
 O,O&#x2032;:O&#x2032;,O&#x2032;&#x2032;)-hexakis(\m2-pivalato-\k2
 O:O&#x2032;)-bis(pivalato-\k2
 O,O&#x2032;)-tetrakis(1,10-phenanthroline-\k2
 N,N&#x2032;)tetragadolinium(III), C102H108Cl4Gd4N8O22
;
_journal_issue 1
_journal_name_full 'Zeitschrift f\"ur Kristallographie - New Crystal Structures'
_journal_page_first 97
_journal_page_last 99
_journal_paper_doi 10.1515/ncrs-2018-0204
_journal_volume 234
_journal_year 2018
_chemical_formula_sum 'C102 H108 Cl4 Gd4 N8 O22'
_chemical_formula_weight 2568.76
_space_group_crystal_system triclinic
_space_group_IT_number 2
_space_group_name_Hall '-P 1'
_space_group_name_H-M_alt 'P -1'
_atom_sites_solution_hydrogens geom
_audit_creation_method SHELXL-2013
_cell_angle_alpha 76.6197(17)
_cell_angle_beta 86.9059(18)
_cell_angle_gamma 71.4460(18)
_cell_formula_units_Z 1
_cell_length_a 11.4271(18)
_cell_length_b 12.779(2)
_cell_length_c 20.102(3)
_cell_measurement_reflns_used 9992
_cell_measurement_temperature 296(2)
_cell_measurement_theta_max 28.18
_cell_measurement_theta_min 3.61
_cell_volume 2706.7(7)
_computing_cell_refinement 'Bruker SAINT'
_computing_data_collection 'Bruker APEX2'
_computing_data_reduction 'Bruker SAINT'
_computing_molecular_graphics 'Bruker SHELXTL'
_computing_publication_material 'Bruker SHELXTL'
_computing_structure_refinement 'SHELXL-2013 (Sheldrick, 2013)'
_computing_structure_solution 'SHELXS-97 (Sheldrick 2008)'
_diffrn_ambient_temperature 296(2)
_diffrn_measured_fraction_theta_full 0.996
_diffrn_measured_fraction_theta_max 0.988
_diffrn_measurement_device_type 'Bruker APEX-II CCD'
_diffrn_measurement_method '\f and \w scans'
_diffrn_radiation_type MoK\a
_diffrn_radiation_wavelength 0.71073
_diffrn_reflns_av_R_equivalents 0.0348
_diffrn_reflns_av_unetI/netI 0.0241
_diffrn_reflns_Laue_measured_fraction_full 0.996
_diffrn_reflns_Laue_measured_fraction_max 0.988
_diffrn_reflns_limit_h_max 15
_diffrn_reflns_limit_h_min -15
_diffrn_reflns_limit_k_max 16
_diffrn_reflns_limit_k_min -16
_diffrn_reflns_limit_l_max 26
_diffrn_reflns_limit_l_min -26
_diffrn_reflns_number 78962
_diffrn_reflns_point_group_measured_fraction_full 0.996
_diffrn_reflns_point_group_measured_fraction_max 0.988
_diffrn_reflns_theta_full 25.242
_diffrn_reflns_theta_max 28.245
_diffrn_reflns_theta_min 2.386
_exptl_absorpt_coefficient_mu 2.587
_exptl_absorpt_correction_type none
_exptl_crystal_density_diffrn 1.576
_exptl_crystal_description block
_exptl_crystal_F_000 1276
_exptl_crystal_size_max 0.200
_exptl_crystal_size_mid 0.200
_exptl_crystal_size_min 0.200
_refine_diff_density_max 2.145
_refine_diff_density_min -0.965
_refine_diff_density_rms 0.270
_refine_ls_extinction_coef .
_refine_ls_extinction_method none
_refine_ls_goodness_of_fit_ref 1.169
_refine_ls_hydrogen_treatment constr
_refine_ls_matrix_type full
_refine_ls_number_parameters 643
_refine_ls_number_reflns 13226
_refine_ls_number_restraints 76
_refine_ls_restrained_S_all 1.201
_refine_ls_R_factor_all 0.0491
_refine_ls_R_factor_gt 0.0350
_refine_ls_shift/su_max 0.002
_refine_ls_shift/su_mean 0.000
_refine_ls_structure_factor_coef Fsqd
_refine_ls_weighting_details 'w=1/[\s^2^(Fo^2^)+(0.0740P)^2^+3.7158P] where P=(Fo^2^+2Fc^2^)/3'
_refine_ls_weighting_scheme calc
_refine_ls_wR_factor_gt 0.1022
_refine_ls_wR_factor_ref 0.1350
_reflns_Friedel_coverage 0.000
_reflns_Friedel_fraction_full .
_reflns_Friedel_fraction_max .
_reflns_number_gt 10890
_reflns_number_total 13226
_reflns_threshold_expression 'I > 2\s(I)'
_cod_data_source_file suppl_ncrs-2018-0204_suppl.cif
_cod_data_source_block 1
_cod_original_cell_volume 2706.7(8)
_cod_database_code 8105554
_shelx_space_group_comment
; 
The symmetry employed for this shelxl refinement is uniquely defined 
by the following loop, which should always be used as a source of 
symmetry information in preference to the above space-group names. 
They are only intended as comments. 
;
_shelx_estimated_absorpt_t_min 0.626
_shelx_estimated_absorpt_t_max 0.626

loop_
_space_group_symop_operation_xyz
'x, y, z'
'-x, -y, -z'

loop_
_atom_site_label
_atom_site_type_symbol
_atom_site_fract_x
_atom_site_fract_y
_atom_site_fract_z
_atom_site_U_iso_or_equiv
_atom_site_adp_type
_atom_site_occupancy
_atom_site_site_symmetry_order
_atom_site_calc_flag
_atom_site_refinement_flags_posn
_atom_site_refinement_flags_adp
_atom_site_refinement_flags_occupancy
_atom_site_disorder_assembly
_atom_site_disorder_group
Gd1 Gd 1.01386(2) 0.60784(2) 0.86982(2) 0.03253(7) Uani 1 1 d . . . . .
Gd2 Gd 0.80556(2) 0.82433(2) 0.68839(2) 0.03499(8) Uani 1 1 d . . . . .
C1 C 0.6317(5) 1.1127(4) 0.6538(3) 0.0523(12) Uani 1 1 d . . . . .
H1 H 0.5721 1.0806 0.6738 0.063 Uiso 1 1 calc R U . . .
C2 C 0.6029(6) 1.2302(5) 0.6396(3) 0.0624(15) Uani 1 1 d . . . . .
H2 H 0.5265 1.2749 0.6512 0.075 Uiso 1 1 calc R U . . .
C3 C 0.6859(8) 1.2780(5) 0.6092(4) 0.076(2) Uani 1 1 d . . . . .
H3 H 0.6666 1.3565 0.5993 0.092 Uiso 1 1 calc R U . . .
C4 C 0.8016(7) 1.2117(5) 0.5921(3) 0.0611(15) Uani 1 1 d . . . . .
C5 C 0.8940(9) 1.2564(6) 0.5584(4) 0.081(2) Uani 1 1 d . . . . .
H5 H 0.8777 1.3345 0.5459 0.097 Uiso 1 1 calc R U . . .
C6 C 1.0074(8) 1.1861(7) 0.5441(4) 0.081(2) Uani 1 1 d . . . . .
H6 H 1.0653 1.2173 0.5208 0.097 Uiso 1 1 calc R U . . .
C7 C 1.0363(6) 1.0661(5) 0.5645(3) 0.0585(14) Uani 1 1 d . . . . .
C8 C 1.1519(6) 0.9913(7) 0.5549(4) 0.073(2) Uani 1 1 d . . . . .
H8 H 1.2142 1.0193 0.5348 0.087 Uiso 1 1 calc R U . . .
C9 C 1.1733(6) 0.8786(7) 0.5748(4) 0.0691(17) Uani 1 1 d . . . . .
H9 H 1.2487 0.8282 0.5667 0.083 Uiso 1 1 calc R U . . .
C10 C 1.0823(5) 0.8401(6) 0.6070(3) 0.0606(14) Uani 1 1 d . . . . .
H10 H 1.1001 0.7621 0.6224 0.073 Uiso 1 1 calc R U . . .
C11 C 0.9460(5) 1.0191(4) 0.5978(2) 0.0460(11) Uani 1 1 d . . . . .
C12 C 0.8261(5) 1.0922(4) 0.6100(2) 0.0466(11) Uani 1 1 d . . . . .
C13 C 1.2532(6) 0.7060(5) 0.7800(3) 0.0661(16) Uani 1 1 d . . . . .
H13 H 1.1911 0.7750 0.7770 0.079 Uiso 1 1 calc R U . . .
C14 C 1.3664(8) 0.7072(8) 0.7475(4) 0.087(2) Uani 1 1 d . . . . .
H14 H 1.3810 0.7751 0.7276 0.105 Uiso 1 1 calc R U . . .
C15 C 1.4526(6) 0.6059(7) 0.7467(3) 0.0698(17) Uani 1 1 d . . . . .
H15 H 1.5260 0.6037 0.7239 0.084 Uiso 1 1 calc R U . . .
C16 C 1.4317(5) 0.5058(6) 0.7795(3) 0.0561(14) Uani 1 1 d . . . . .
C17 C 1.5189(5) 0.3960(7) 0.7803(4) 0.073(2) Uani 1 1 d . . . . .
H17 H 1.5919 0.3913 0.7565 0.088 Uiso 1 1 calc R U . . .
C18 C 1.4988(6) 0.3021(7) 0.8135(4) 0.074(2) Uani 1 1 d . . . . .
H18 H 1.5566 0.2326 0.8116 0.089 Uiso 1 1 calc R U . . .
C19 C 1.3875(5) 0.3049(5) 0.8532(3) 0.0581(15) Uani 1 1 d . . . . .
C20 C 1.3627(7) 0.2062(5) 0.8926(4) 0.0728(19) Uani 1 1 d . . . . .
H20 H 1.4178 0.1348 0.8924 0.087 Uiso 1 1 calc R U . . .
C21 C 1.2620(7) 0.2156(5) 0.9295(4) 0.0731(19) Uani 1 1 d . . . . .
H21 H 1.2467 0.1516 0.9563 0.088 Uiso 1 1 calc R U . . .
C22 C 1.1784(6) 0.3245(5) 0.9273(3) 0.0583(14) Uani 1 1 d . . . . .
H22 H 1.1080 0.3305 0.9535 0.070 Uiso 1 1 calc R U . . .
C23 C 1.2985(4) 0.4098(4) 0.8535(2) 0.0429(10) Uani 1 1 d . . . . .
C24 C 1.3194(4) 0.5114(4) 0.8148(2) 0.0433(10) Uani 1 1 d . . . . .
C25 C 0.5636(4) 0.8822(4) 0.7874(2) 0.0402(9) Uani 1 1 d . . . . .
C26 C 0.4374(5) 0.9451(5) 0.7922(3) 0.0500(12) Uani 1 1 d . . . . .
C27 C 0.3779(5) 0.9504(4) 0.8530(3) 0.0548(13) Uani 1 1 d . . . . .
H27 H 0.2951 0.9927 0.8535 0.066 Uiso 1 1 calc R U . . .
C28 C 0.4428(5) 0.8922(4) 0.9134(3) 0.0493(12) Uani 1 1 d . . . . .
C29 C 0.5653(5) 0.8273(4) 0.9125(3) 0.0435(11) Uani 1 1 d . . . . .
H29 H 0.6079 0.7873 0.9534 0.052 Uiso 1 1 calc R U . . .
C30 C 0.6246(4) 0.8220(4) 0.8509(2) 0.0385(9) Uani 1 1 d . . . . .
C31 C 0.7567(4) 0.7483(4) 0.8549(2) 0.0353(8) Uani 1 1 d . . . . .
C32 C 1.3123(7) 0.6301(7) 0.9779(4) 0.077(2) Uani 1 1 d . . . . .
H32A H 1.3317 0.5710 0.9532 0.115 Uiso 1 1 calc R U . . .
H32B H 1.3867 0.6445 0.9871 0.115 Uiso 1 1 calc R U . . .
H32C H 1.2560 0.6979 0.9511 0.115 Uiso 1 1 calc R U . . .
C33 C 1.2527(5) 0.5933(4) 1.0454(3) 0.0436(10) Uani 1 1 d . . . . .
C34 C 1.3435(6) 0.4902(6) 1.0900(4) 0.080(2) Uani 1 1 d . . . . .
H34A H 1.3061 0.4687 1.1328 0.120 Uiso 1 1 calc R U . . .
H34B H 1.4162 0.5079 1.0984 0.120 Uiso 1 1 calc R U . . .
H34C H 1.3657 0.4286 1.0672 0.120 Uiso 1 1 calc R U . . .
C35 C 1.2109(7) 0.6912(6) 1.0818(4) 0.0683(17) Uani 1 1 d . . . . .
H35A H 1.1545 0.7559 1.0525 0.102 Uiso 1 1 calc R U . . .
H35B H 1.2814 0.7103 1.0924 0.102 Uiso 1 1 calc R U . . .
H35C H 1.1705 0.6691 1.1233 0.102 Uiso 1 1 calc R U . . .
C36 C 1.1364(4) 0.5658(3) 1.0332(2) 0.0351(8) Uani 1 1 d . . . . .
C37 C 1.0141(5) 0.5618(4) 0.7139(2) 0.0488(12) Uani 1 1 d D . . . .
C38 C 1.0378(8) 0.4709(4) 0.6732(3) 0.100(3) Uani 1 1 d D U . . .
C39 C 1.1446(10) 0.3658(8) 0.7023(5) 0.152(5) Uani 1 1 d D U . . .
H39A H 1.1374 0.3446 0.7510 0.228 Uiso 1 1 calc R U . . .
H39B H 1.2212 0.3815 0.6918 0.228 Uiso 1 1 calc R U . . .
H39C H 1.1428 0.3049 0.6824 0.228 Uiso 1 1 calc R U . . .
C40 C 1.0114(9) 0.5166(7) 0.5969(2) 0.092(3) Uani 1 1 d D . . . .
H40A H 1.0640 0.5612 0.5783 0.139 Uiso 1 1 calc R U . . .
H40B H 0.9266 0.5629 0.5894 0.139 Uiso 1 1 calc R U . . .
H40C H 1.0269 0.4545 0.5749 0.139 Uiso 1 1 calc R U . . .
C41 C 0.9391(15) 0.4147(16) 0.6965(11) 0.245(9) Uani 1 1 d D U . . .
H41A H 0.9543 0.3492 0.6776 0.368 Uiso 1 1 calc R U . . .
H41B H 0.8594 0.4673 0.6811 0.368 Uiso 1 1 calc R U . . .
H41C H 0.9411 0.3920 0.7455 0.368 Uiso 1 1 calc R U . . .
C42 C 0.6127(15) 0.6213(11) 0.5573(7) 0.168(5) Uani 1 1 d . U . . .
H42A H 0.5911 0.5993 0.5183 0.252 Uiso 1 1 calc R U . . .
H42B H 0.5513 0.6182 0.5916 0.252 Uiso 1 1 calc R U . . .
H42C H 0.6916 0.5706 0.5756 0.252 Uiso 1 1 calc R U . . .
C43 C 0.4938(10) 0.8280(12) 0.5341(6) 0.139(4) Uani 1 1 d . U . . .
H43A H 0.4451 0.8268 0.4970 0.208 Uiso 1 1 calc R U . . .
H43B H 0.5033 0.9016 0.5276 0.208 Uiso 1 1 calc R U . . .
H43C H 0.4531 0.8114 0.5764 0.208 Uiso 1 1 calc R U . . .
C44 C 0.6191(6) 0.7402(6) 0.5361(3) 0.0606(14) Uani 1 1 d . U . . .
C45 C 0.6734(9) 0.7598(10) 0.4680(4) 0.108(3) Uani 1 1 d . U . . .
H45A H 0.7582 0.7129 0.4702 0.162 Uiso 1 1 calc R U . . .
H45B H 0.6690 0.8380 0.4535 0.162 Uiso 1 1 calc R U . . .
H45C H 0.6285 0.7411 0.4359 0.162 Uiso 1 1 calc R U . . .
C46 C 0.6928(5) 0.7598(4) 0.5905(2) 0.0462(11) Uani 1 1 d . . . . .
C47 C 0.9450(4) 0.8906(4) 0.8120(2) 0.0376(9) Uani 1 1 d . . . . .
C48 C 0.9313(5) 0.9908(4) 0.8432(3) 0.0499(11) Uani 1 1 d . U . . .
C56 C 0.9875(14) 1.0700(10) 0.7953(7) 0.151(4) Uani 1 1 d . U . . .
H56A H 0.9281 1.1180 0.7601 0.226 Uiso 1 1 calc R U . . .
H56B H 1.0588 1.0268 0.7748 0.226 Uiso 1 1 calc R U . . .
H56C H 1.0114 1.1158 0.8202 0.226 Uiso 1 1 calc R U . . .
C57 C 0.9943(12) 0.9602(10) 0.9107(5) 0.136(4) Uani 1 1 d . U . . .
H57A H 1.0001 1.0274 0.9221 0.204 Uiso 1 1 calc R U . . .
H57B H 1.0757 0.9083 0.9089 0.204 Uiso 1 1 calc R U . . .
H57C H 0.9480 0.9252 0.9449 0.204 Uiso 1 1 calc R U . . .
C58 C 0.7993(9) 1.0473(9) 0.8492(7) 0.133(4) Uani 1 1 d . U . . .
H58A H 0.7673 1.0033 0.8866 0.199 Uiso 1 1 calc R U . . .
H58B H 0.7570 1.0546 0.8075 0.199 Uiso 1 1 calc R U . . .
H58C H 0.7869 1.1212 0.8573 0.199 Uiso 1 1 calc R U . . .
N1 N 0.7395(4) 1.0449(3) 0.6402(2) 0.0455(9) Uani 1 1 d . . . . .
N2 N 0.9697(4) 0.9052(4) 0.6183(2) 0.0463(9) Uani 1 1 d . . . . .
N3 N 1.2300(4) 0.6123(4) 0.8145(2) 0.0468(9) Uani 1 1 d . . . . .
N4 N 1.1942(4) 0.4180(3) 0.8904(2) 0.0447(9) Uani 1 1 d . . . . .
O1 O 0.7013(4) 0.7024(4) 0.65036(19) 0.0638(11) Uani 1 1 d . . . . .
O2 O 0.7413(4) 0.8384(3) 0.57340(18) 0.0543(9) Uani 1 1 d . . . . .
O3 O 0.9712(4) 0.6635(3) 0.6843(2) 0.0575(10) Uani 1 1 d . . . . .
O4 O 1.0311(4) 0.5272(3) 0.77567(18) 0.0586(10) Uani 1 1 d . . . . .
O5 O 0.6159(3) 0.8873(3) 0.72860(18) 0.0554(9) Uani 1 1 d . . . . .
O6 O 1.0135(3) 0.7941(3) 0.8424(2) 0.0594(10) Uani 1 1 d . . . . .
O7 O 0.9124(3) 0.4801(3) 0.91644(19) 0.0526(9) Uani 1 1 d . . . . .
O8 O 1.0907(3) 0.5954(3) 0.97422(17) 0.0512(8) Uani 1 1 d . . . . .
O9 O 0.8137(3) 0.7176(3) 0.91082(17) 0.0500(8) Uani 1 1 d . . . . .
O10 O 0.8111(3) 0.7148(3) 0.80256(14) 0.0364(6) Uani 1 1 d . . . . .
O11 O 0.8905(5) 0.9084(3) 0.75734(19) 0.0648(11) Uani 1 1 d . . . . .
Cl1 Cl 0.35431(15) 1.01983(18) 0.71626(10) 0.0838(5) Uani 1 1 d . . . . .
Cl2 Cl 0.36942(16) 0.90342(14) 0.99040(9) 0.0761(5) Uani 1 1 d . . . . .

loop_
_atom_site_aniso_label
_atom_site_aniso_U_11
_atom_site_aniso_U_22
_atom_site_aniso_U_33
_atom_site_aniso_U_23
_atom_site_aniso_U_13
_atom_site_aniso_U_12
Gd1 0.03339(12) 0.03022(11) 0.02827(11) -0.00670(8) -0.00038(8) -0.00194(8)
Gd2 0.04114(13) 0.03135(12) 0.02801(11) -0.00641(8) -0.00032(8) -0.00530(9)
C1 0.054(3) 0.042(3) 0.051(3) -0.008(2) -0.003(2) -0.004(2)
C2 0.066(4) 0.042(3) 0.068(4) -0.014(3) -0.008(3) 0.001(3)
C3 0.099(6) 0.038(3) 0.084(5) -0.014(3) -0.021(4) -0.006(3)
C4 0.085(4) 0.043(3) 0.057(3) -0.009(2) -0.011(3) -0.023(3)
C5 0.112(6) 0.056(4) 0.085(5) -0.006(3) 0.002(4) -0.048(4)
C6 0.101(6) 0.080(5) 0.078(5) -0.004(4) 0.001(4) -0.060(5)
C7 0.068(4) 0.064(3) 0.052(3) -0.009(3) -0.001(3) -0.035(3)
C8 0.058(4) 0.109(6) 0.074(4) -0.034(4) 0.014(3) -0.050(4)
C9 0.052(3) 0.078(5) 0.074(4) -0.016(3) 0.009(3) -0.018(3)
C10 0.048(3) 0.067(4) 0.059(3) -0.008(3) 0.009(3) -0.013(3)
C11 0.052(3) 0.050(3) 0.039(2) -0.008(2) -0.001(2) -0.021(2)
C12 0.062(3) 0.042(2) 0.039(2) -0.0072(19) -0.003(2) -0.020(2)
C13 0.069(4) 0.053(3) 0.071(4) -0.013(3) 0.024(3) -0.015(3)
C14 0.085(5) 0.094(6) 0.080(5) -0.016(4) 0.037(4) -0.033(4)
C15 0.053(3) 0.094(5) 0.070(4) -0.032(4) 0.020(3) -0.027(3)
C16 0.043(3) 0.074(4) 0.051(3) -0.027(3) 0.004(2) -0.010(3)
C17 0.035(3) 0.099(6) 0.083(4) -0.046(4) 0.009(3) -0.002(3)
C18 0.039(3) 0.078(5) 0.095(5) -0.045(4) 0.000(3) 0.012(3)
C19 0.048(3) 0.052(3) 0.066(3) -0.031(3) -0.013(2) 0.010(2)
C20 0.074(4) 0.043(3) 0.085(4) -0.022(3) -0.018(4) 0.012(3)
C21 0.082(5) 0.038(3) 0.079(4) -0.004(3) -0.001(4) 0.003(3)
C22 0.061(3) 0.040(3) 0.058(3) 0.001(2) 0.000(3) -0.001(2)
C23 0.037(2) 0.043(2) 0.042(2) -0.0187(19) -0.0047(18) 0.0037(19)
C24 0.036(2) 0.051(3) 0.039(2) -0.021(2) -0.0005(18) 0.000(2)
C25 0.032(2) 0.035(2) 0.049(2) -0.0052(18) 0.0005(18) -0.0068(17)
C26 0.036(2) 0.047(3) 0.061(3) -0.007(2) -0.001(2) -0.009(2)
C27 0.029(2) 0.045(3) 0.084(4) -0.013(3) 0.011(2) -0.006(2)
C28 0.044(3) 0.039(2) 0.063(3) -0.014(2) 0.021(2) -0.013(2)
C29 0.039(2) 0.036(2) 0.053(3) -0.008(2) 0.013(2) -0.0116(19)
C30 0.031(2) 0.033(2) 0.051(2) -0.0100(18) 0.0075(18) -0.0096(17)
C31 0.033(2) 0.032(2) 0.038(2) -0.0073(16) 0.0062(16) -0.0074(16)
C32 0.079(5) 0.102(5) 0.069(4) -0.029(4) 0.025(3) -0.053(4)
C33 0.041(3) 0.042(2) 0.050(3) -0.013(2) -0.004(2) -0.014(2)
C34 0.054(4) 0.065(4) 0.111(6) -0.001(4) -0.031(4) -0.015(3)
C35 0.077(4) 0.068(4) 0.080(4) -0.039(3) 0.008(3) -0.035(3)
C36 0.038(2) 0.0274(19) 0.039(2) -0.0094(16) -0.0043(17) -0.0072(16)
C37 0.059(3) 0.038(2) 0.043(2) -0.016(2) -0.007(2) 0.000(2)
C38 0.153(6) 0.062(4) 0.067(4) -0.035(3) -0.033(4) 0.011(4)
C39 0.181(8) 0.115(6) 0.130(7) -0.076(6) -0.006(6) 0.030(5)
C40 0.124(7) 0.099(6) 0.050(3) -0.037(4) -0.003(4) -0.015(5)
C41 0.280(12) 0.227(12) 0.252(13) -0.047(8) 0.004(9) -0.118(9)
C42 0.230(10) 0.141(7) 0.178(9) -0.033(6) -0.057(7) -0.114(7)
C43 0.090(6) 0.184(9) 0.139(7) -0.070(7) -0.026(5) -0.011(6)
C44 0.064(3) 0.077(4) 0.052(3) -0.021(3) -0.006(2) -0.032(3)
C45 0.099(5) 0.178(8) 0.076(4) -0.062(5) 0.009(4) -0.060(5)
C46 0.051(3) 0.050(3) 0.043(2) -0.017(2) 0.000(2) -0.017(2)
C47 0.038(2) 0.033(2) 0.043(2) -0.0137(17) 0.0070(18) -0.0102(18)
C48 0.054(3) 0.039(2) 0.057(3) -0.023(2) -0.008(2) -0.005(2)
C56 0.195(9) 0.118(7) 0.177(8) -0.034(6) 0.024(7) -0.104(7)
C57 0.182(8) 0.127(7) 0.102(6) -0.052(5) -0.052(5) -0.026(6)
C58 0.101(5) 0.124(6) 0.181(8) -0.108(6) 0.014(6) 0.004(5)
N1 0.053(2) 0.039(2) 0.0385(19) -0.0059(16) -0.0039(17) -0.0081(18)
N2 0.047(2) 0.049(2) 0.043(2) -0.0092(17) 0.0035(17) -0.0169(19)
N3 0.046(2) 0.044(2) 0.044(2) -0.0117(17) 0.0139(17) -0.0069(18)
N4 0.047(2) 0.036(2) 0.040(2) -0.0068(16) -0.0056(17) 0.0025(17)
O1 0.091(3) 0.062(2) 0.0443(19) -0.0034(17) -0.0093(19) -0.036(2)
O2 0.068(2) 0.061(2) 0.0397(17) -0.0066(16) -0.0069(16) -0.031(2)
O3 0.066(2) 0.0378(18) 0.056(2) -0.0128(16) 0.0128(18) 0.0005(17)
O4 0.070(3) 0.053(2) 0.0403(18) -0.0202(16) -0.0080(17) 0.0056(18)
O5 0.0410(19) 0.061(2) 0.0454(18) -0.0002(16) 0.0001(15) 0.0020(16)
O6 0.041(2) 0.0341(18) 0.098(3) -0.0123(18) -0.0080(19) -0.0058(15)
O7 0.050(2) 0.052(2) 0.053(2) 0.0002(16) -0.0023(16) -0.0197(17)
O8 0.051(2) 0.061(2) 0.0402(17) -0.0127(16) -0.0092(15) -0.0119(17)
O9 0.0402(18) 0.064(2) 0.0360(16) -0.0136(15) 0.0008(13) -0.0004(16)
O10 0.0366(16) 0.0347(15) 0.0322(14) -0.0065(11) 0.0033(12) -0.0044(12)
O11 0.112(4) 0.049(2) 0.0416(19) -0.0075(16) -0.012(2) -0.037(2)
Cl1 0.0449(8) 0.0930(13) 0.0849(11) 0.0049(9) -0.0156(7) 0.0027(8)
Cl2 0.0676(10) 0.0644(9) 0.0807(10) -0.0141(8) 0.0409(8) -0.0072(7)

loop_
_atom_type_symbol
_atom_type_description
_atom_type_scat_dispersion_real
_atom_type_scat_dispersion_imag
_atom_type_scat_source
C C 0.0033 0.0016 'International Tables Vol C Tables 4.2.6.8 and 6.1.1.4'
H H 0.0000 0.0000 'International Tables Vol C Tables 4.2.6.8 and 6.1.1.4'
N N 0.0061 0.0033 'International Tables Vol C Tables 4.2.6.8 and 6.1.1.4'
O O 0.0106 0.0060 'International Tables Vol C Tables 4.2.6.8 and 6.1.1.4'
Cl Cl 0.1484 0.1585 'International Tables Vol C Tables 4.2.6.8 and 6.1.1.4'
Gd Gd -0.1653 3.9035 'International Tables Vol C Tables 4.2.6.8 and 6.1.1.4'

loop_
_geom_angle_atom_site_label_1
_geom_angle_atom_site_label_2
_geom_angle_atom_site_label_3
_geom_angle
_geom_angle_site_symmetry_1
_geom_angle_site_symmetry_3
O8 Gd1 O7 91.14(14) . .
O8 Gd1 O6 86.99(15) . .
O7 Gd1 O6 148.20(14) . .
O8 Gd1 O4 146.97(13) . .
O7 Gd1 O4 83.79(15) . .
O6 Gd1 O4 113.85(16) . .
O8 Gd1 O9 85.56(12) . .
O7 Gd1 O9 73.38(14) . .
O6 Gd1 O9 74.83(14) . .
O4 Gd1 O9 123.47(13) . .
O8 Gd1 O10 136.41(11) . .
O7 Gd1 O10 83.52(12) . .
O6 Gd1 O10 76.29(12) . .
O4 Gd1 O10 75.55(11) . .
O9 Gd1 O10 51.41(10) . .
O8 Gd1 N4 76.86(13) . .
O7 Gd1 N4 78.60(14) . .
O6 Gd1 N4 131.34(14) . .
O4 Gd1 N4 70.13(13) . .
O9 Gd1 N4 146.47(13) . .
O10 Gd1 N4 142.63(12) . .
O8 Gd1 N3 89.87(14) . .
O7 Gd1 N3 139.87(13) . .
O6 Gd1 N3 71.91(14) . .
O4 Gd1 N3 74.08(15) . .
O9 Gd1 N3 146.61(13) . .
O10 Gd1 N3 121.11(12) . .
N4 Gd1 N3 62.63(14) . .
O8 Gd1 C31 110.50(13) . .
O7 Gd1 C31 77.58(13) . .
O6 Gd1 C31 73.44(13) . .
O4 Gd1 C31 100.26(13) . .
O9 Gd1 C31 25.23(11) . .
O10 Gd1 C31 26.19(10) . .
N4 Gd1 C31 155.16(14) . .
N3 Gd1 C31 138.46(12) . .
O5 Gd2 O3 144.45(14) . .
O5 Gd2 O11 92.98(17) . .
O3 Gd2 O11 100.72(16) . .
O5 Gd2 O10 74.00(11) . .
O3 Gd2 O10 78.63(12) . .
O11 Gd2 O10 73.68(12) . .
O5 Gd2 O2 96.42(14) . .
O3 Gd2 O2 91.20(14) . .
O11 Gd2 O2 144.48(13) . .
O10 Gd2 O2 141.79(12) . .
O5 Gd2 O1 78.83(16) . .
O3 Gd2 O1 78.37(16) . .
O11 Gd2 O1 162.25(13) . .
O10 Gd2 O1 88.86(12) . .
O2 Gd2 O1 52.94(12) . .
O5 Gd2 N2 139.17(14) . .
O3 Gd2 N2 76.36(14) . .
O11 Gd2 N2 71.15(14) . .
O10 Gd2 N2 131.54(12) . .
O2 Gd2 N2 79.56(13) . .
O1 Gd2 N2 124.94(14) . .
O5 Gd2 N1 76.12(14) . .
O3 Gd2 N1 139.41(14) . .
O11 Gd2 N1 69.91(13) . .
O10 Gd2 N1 130.87(11) . .
O2 Gd2 N1 79.26(13) . .
O1 Gd2 N1 122.16(14) . .
N2 Gd2 N1 63.16(14) . .
O5 Gd2 C46 86.07(15) . .
O3 Gd2 C46 85.42(15) . .
O11 Gd2 C46 170.34(14) . .
O10 Gd2 C46 115.13(13) . .
O2 Gd2 C46 26.72(14) . .
O1 Gd2 C46 26.29(13) . .
N2 Gd2 C46 103.47(14) . .
N1 Gd2 C46 100.57(14) . .
N1 C1 C2 123.1(6) . .
N1 C1 H1 118.5 . .
C2 C1 H1 118.5 . .
C3 C2 C1 119.4(6) . .
C3 C2 H2 120.3 . .
C1 C2 H2 120.3 . .
C2 C3 C4 120.9(6) . .
C2 C3 H3 119.6 . .
C4 C3 H3 119.6 . .
C3 C4 C12 116.7(6) . .
C3 C4 C5 124.2(6) . .
C12 C4 C5 119.1(6) . .
C6 C5 C4 121.3(6) . .
C6 C5 H5 119.3 . .
C4 C5 H5 119.3 . .
C5 C6 C7 120.6(6) . .
C5 C6 H6 119.7 . .
C7 C6 H6 119.7 . .
C8 C7 C11 117.6(6) . .
C8 C7 C6 123.0(6) . .
C11 C7 C6 119.4(6) . .
C9 C8 C7 120.2(6) . .
C9 C8 H8 119.9 . .
C7 C8 H8 119.9 . .
C8 C9 C10 118.6(6) . .
C8 C9 H9 120.7 . .
C10 C9 H9 120.7 . .
N2 C10 C9 125.1(6) . .
N2 C10 H10 117.4 . .
C9 C10 H10 117.4 . .
N2 C11 C7 121.4(5) . .
N2 C11 C12 118.6(4) . .
C7 C11 C12 120.0(5) . .
N1 C12 C4 121.6(5) . .
N1 C12 C11 119.0(4) . .
C4 C12 C11 119.4(5) . .
N3 C13 C14 124.3(6) . .
N3 C13 H13 117.9 . .
C14 C13 H13 117.9 . .
C15 C14 C13 117.7(7) . .
C15 C14 H14 121.2 . .
C13 C14 H14 121.2 . .
C14 C15 C16 120.4(6) . .
C14 C15 H15 119.8 . .
C16 C15 H15 119.8 . .
C15 C16 C24 118.7(5) . .
C15 C16 C17 123.0(6) . .
C24 C16 C17 118.2(6) . .
C18 C17 C16 122.1(6) . .
C18 C17 H17 119.0 . .
C16 C17 H17 119.0 . .
C17 C18 C19 121.2(6) . .
C17 C18 H18 119.4 . .
C19 C18 H18 119.4 . .
C23 C19 C20 117.0(6) . .
C23 C19 C18 119.1(6) . .
C20 C19 C18 123.9(6) . .
C21 C20 C19 120.5(5) . .
C21 C20 H20 119.7 . .
C19 C20 H20 119.7 . .
C20 C21 C22 118.5(6) . .
C20 C21 H21 120.7 . .
C22 C21 H21 120.7 . .
N4 C22 C21 123.8(6) . .
N4 C22 H22 118.1 . .
C21 C22 H22 118.1 . .
N4 C23 C19 121.9(5) . .
N4 C23 C24 119.1(4) . .
C19 C23 C24 119.1(5) . .
N3 C24 C16 121.8(5) . .
N3 C24 C23 118.0(4) . .
C16 C24 C23 120.2(5) . .
O5 C25 C30 124.9(4) . .
O5 C25 C26 120.2(4) . .
C30 C25 C26 114.8(4) . .
C27 C26 C25 123.6(5) . .
C27 C26 Cl1 118.5(4) . .
C25 C26 Cl1 117.9(4) . .
C26 C27 C28 119.1(5) . .
C26 C27 H27 120.5 . .
C28 C27 H27 120.5 . .
C27 C28 C29 120.5(5) . .
C27 C28 Cl2 119.1(4) . .
C29 C28 Cl2 120.4(5) . .
C28 C29 C30 120.1(5) . .
C28 C29 H29 119.9 . .
C30 C29 H29 119.9 . .
C29 C30 C25 121.9(4) . .
C29 C30 C31 116.4(4) . .
C25 C30 C31 121.7(4) . .
O9 C31 O10 119.7(4) . .
O9 C31 C30 118.9(4) . .
O10 C31 C30 121.5(4) . .
O9 C31 Gd1 58.1(2) . .
O10 C31 Gd1 61.5(2) . .
C30 C31 Gd1 176.9(3) . .
C33 C32 H32A 109.5 . .
C33 C32 H32B 109.5 . .
H32A C32 H32B 109.5 . .
C33 C32 H32C 109.5 . .
H32A C32 H32C 109.5 . .
H32B C32 H32C 109.5 . .
C34 C33 C36 109.5(4) . .
C34 C33 C35 110.7(5) . .
C36 C33 C35 105.9(4) . .
C34 C33 C32 110.0(6) . .
C36 C33 C32 111.1(4) . .
C35 C33 C32 109.5(5) . .
C33 C34 H34A 109.5 . .
C33 C34 H34B 109.5 . .
H34A C34 H34B 109.5 . .
C33 C34 H34C 109.5 . .
H34A C34 H34C 109.5 . .
H34B C34 H34C 109.5 . .
C33 C35 H35A 109.5 . .
C33 C35 H35B 109.5 . .
H35A C35 H35B 109.5 . .
C33 C35 H35C 109.5 . .
H35A C35 H35C 109.5 . .
H35B C35 H35C 109.5 . .
O8 C36 O7 122.9(4) . 2_767
O8 C36 C33 118.9(4) . .
O7 C36 C33 118.1(4) 2_767 .
O4 C37 O3 124.7(4) . .
O4 C37 C38 115.5(4) . .
O3 C37 C38 119.6(4) . .
C39 C38 C40 122.7(7) . .
C39 C38 C37 112.9(5) . .
C40 C38 C37 114.3(5) . .
C39 C38 C41 94.5(10) . .
C40 C38 C41 103.4(10) . .
C37 C38 C41 104.3(9) . .
C38 C39 H39A 109.5 . .
C38 C39 H39B 109.5 . .
H39A C39 H39B 109.5 . .
C38 C39 H39C 109.5 . .
H39A C39 H39C 109.5 . .
H39B C39 H39C 109.5 . .
C38 C40 H40A 109.5 . .
C38 C40 H40B 109.5 . .
H40A C40 H40B 109.5 . .
C38 C40 H40C 109.5 . .
H40A C40 H40C 109.5 . .
H40B C40 H40C 109.5 . .
C38 C41 H41A 109.5 . .
C38 C41 H41B 109.5 . .
H41A C41 H41B 109.5 . .
C38 C41 H41C 109.5 . .
H41A C41 H41C 109.5 . .
H41B C41 H41C 109.5 . .
C44 C42 H42A 109.5 . .
C44 C42 H42B 109.5 . .
H42A C42 H42B 109.5 . .
C44 C42 H42C 109.5 . .
H42A C42 H42C 109.5 . .
H42B C42 H42C 109.5 . .
C44 C43 H43A 109.5 . .
C44 C43 H43B 109.5 . .
H43A C43 H43B 109.5 . .
C44 C43 H43C 109.5 . .
H43A C43 H43C 109.5 . .
H43B C43 H43C 109.5 . .
C45 C44 C42 110.9(8) . .
C45 C44 C43 108.3(8) . .
C42 C44 C43 112.2(9) . .
C45 C44 C46 111.9(6) . .
C42 C44 C46 108.6(7) . .
C43 C44 C46 104.8(6) . .
C44 C45 H45A 109.5 . .
C44 C45 H45B 109.5 . .
H45A C45 H45B 109.5 . .
C44 C45 H45C 109.5 . .
H45A C45 H45C 109.5 . .
H45B C45 H45C 109.5 . .
O1 C46 O2 121.4(5) . .
O1 C46 C44 120.7(5) . .
O2 C46 C44 117.9(5) . .
O1 C46 Gd2 62.8(3) . .
O2 C46 Gd2 58.8(2) . .
C44 C46 Gd2 172.5(4) . .
O11 C47 O6 123.5(4) . .
O11 C47 C48 117.9(4) . .
O6 C47 C48 118.6(4) . .
C58 C48 C57 110.1(8) . .
C58 C48 C56 109.7(8) . .
C57 C48 C56 107.6(8) . .
C58 C48 C47 107.7(5) . .
C57 C48 C47 113.9(6) . .
C56 C48 C47 107.7(6) . .
C48 C56 H56A 109.5 . .
C48 C56 H56B 109.5 . .
H56A C56 H56B 109.5 . .
C48 C56 H56C 109.5 . .
H56A C56 H56C 109.5 . .
H56B C56 H56C 109.5 . .
C48 C57 H57A 109.5 . .
C48 C57 H57B 109.5 . .
H57A C57 H57B 109.5 . .
C48 C57 H57C 109.5 . .
H57A C57 H57C 109.5 . .
H57B C57 H57C 109.5 . .
C48 C58 H58A 109.5 . .
C48 C58 H58B 109.5 . .
H58A C58 H58B 109.5 . .
C48 C58 H58C 109.5 . .
H58A C58 H58C 109.5 . .
H58B C58 H58C 109.5 . .
C1 N1 C12 118.4(5) . .
C1 N1 Gd2 121.9(4) . .
C12 N1 Gd2 118.8(3) . .
C10 N2 C11 117.0(5) . .
C10 N2 Gd2 122.9(4) . .
C11 N2 Gd2 119.7(3) . .
C13 N3 C24 116.9(5) . .
C13 N3 Gd1 124.5(4) . .
C24 N3 Gd1 118.2(3) . .
C22 N4 C23 118.3(4) . .
C22 N4 Gd1 120.6(4) . .
C23 N4 Gd1 120.1(3) . .
C46 O1 Gd2 90.9(3) . .
C46 O2 Gd2 94.5(3) . .
C37 O3 Gd2 140.9(4) . .
C37 O4 Gd1 136.3(3) . .
C25 O5 Gd2 137.5(3) . .
C47 O6 Gd1 139.2(3) . .
C36 O7 Gd1 149.2(3) 2_767 .
C36 O8 Gd1 167.3(3) . .
C31 O9 Gd1 96.6(3) . .
C31 O10 Gd2 127.7(3) . .
C31 O10 Gd1 92.3(2) . .
Gd2 O10 Gd1 121.98(12) . .
C47 O11 Gd2 143.8(3) . .

loop_
_geom_bond_atom_site_label_1
_geom_bond_atom_site_label_2
_geom_bond_distance
_geom_bond_site_symmetry_2
Gd1 O8 2.271(3) .
Gd1 O7 2.295(4) .
Gd1 O6 2.314(4) .
Gd1 O4 2.327(3) .
Gd1 O9 2.484(3) .
Gd1 O10 2.556(3) .
Gd1 N4 2.598(4) .
Gd1 N3 2.665(4) .
Gd1 C31 2.905(4) .
Gd2 O5 2.236(4) .
Gd2 O3 2.323(4) .
Gd2 O11 2.348(4) .
Gd2 O10 2.388(3) .
Gd2 O2 2.413(3) .
Gd2 O1 2.502(4) .
Gd2 N2 2.617(4) .
Gd2 N1 2.629(4) .
Gd2 C46 2.813(5) .
C1 N1 1.318(7) .
C1 C2 1.393(8) .
C1 H1 0.9300 .
C2 C3 1.335(11) .
C2 H2 0.9300 .
C3 C4 1.399(10) .
C3 H3 0.9300 .
C4 C12 1.424(7) .
C4 C5 1.424(10) .
C5 C6 1.382(12) .
C5 H5 0.9300 .
C6 C7 1.424(10) .
C6 H6 0.9300 .
C7 C8 1.397(10) .
C7 C11 1.416(8) .
C8 C9 1.346(11) .
C8 H8 0.9300 .
C9 C10 1.360(9) .
C9 H9 0.9300 .
C10 N2 1.332(7) .
C10 H10 0.9300 .
C11 N2 1.358(7) .
C11 C12 1.437(8) .
C12 N1 1.363(7) .
C13 N3 1.335(7) .
C13 C14 1.420(9) .
C13 H13 0.9300 .
C14 C15 1.358(11) .
C14 H14 0.9300 .
C15 C16 1.383(10) .
C15 H15 0.9300 .
C16 C24 1.421(7) .
C16 C17 1.437(9) .
C17 C18 1.314(11) .
C17 H17 0.9300 .
C18 C19 1.460(10) .
C18 H18 0.9300 .
C19 C23 1.402(6) .
C19 C20 1.428(10) .
C20 C21 1.323(10) .
C20 H20 0.9300 .
C21 C22 1.407(8) .
C21 H21 0.9300 .
C22 N4 1.313(7) .
C22 H22 0.9300 .
C23 N4 1.357(6) .
C23 C24 1.435(7) .
C24 N3 1.366(6) .
C25 O5 1.292(6) .
C25 C30 1.417(6) .
C25 C26 1.421(7) .
C26 C27 1.371(8) .
C26 Cl1 1.745(6) .
C27 C28 1.380(8) .
C27 H27 0.9300 .
C28 C29 1.383(7) .
C28 Cl2 1.734(5) .
C29 C30 1.385(6) .
C29 H29 0.9300 .
C30 C31 1.498(6) .
C31 O9 1.247(5) .
C31 O10 1.283(5) .
C32 C33 1.528(8) .
C32 H32A 0.9600 .
C32 H32B 0.9600 .
C32 H32C 0.9600 .
C33 C34 1.517(8) .
C33 C36 1.524(6) .
C33 C35 1.527(7) .
C34 H34A 0.9600 .
C34 H34B 0.9600 .
C34 H34C 0.9600 .
C35 H35A 0.9600 .
C35 H35B 0.9600 .
C35 H35C 0.9600 .
C36 O8 1.246(5) .
C36 O7 1.246(6) 2_767
C37 O4 1.221(6) .
C37 O3 1.245(6) .
C37 C38 1.5196(10) .
C38 C39 1.5186(10) .
C38 C40 1.5191(10) .
C38 C41 1.5204(10) .
C39 H39A 0.9600 .
C39 H39B 0.9600 .
C39 H39C 0.9600 .
C40 H40A 0.9600 .
C40 H40B 0.9600 .
C40 H40C 0.9600 .
C41 H41A 0.9600 .
C41 H41B 0.9600 .
C41 H41C 0.9600 .
C42 C44 1.504(13) .
C42 H42A 0.9600 .
C42 H42B 0.9600 .
C42 H42C 0.9600 .
C43 C44 1.508(12) .
C43 H43A 0.9600 .
C43 H43B 0.9600 .
C43 H43C 0.9600 .
C44 C45 1.473(10) .
C44 C46 1.527(7) .
C45 H45A 0.9600 .
C45 H45B 0.9600 .
C45 H45C 0.9600 .
C46 O1 1.246(6) .
C46 O2 1.268(6) .
C47 O11 1.231(6) .
C47 O6 1.263(6) .
C47 C48 1.513(6) .
C48 C58 1.463(11) .
C48 C57 1.481(10) .
C48 C56 1.504(12) .
C56 H56A 0.9600 .
C56 H56B 0.9600 .
C56 H56C 0.9600 .
C57 H57A 0.9600 .
C57 H57B 0.9600 .
C57 H57C 0.9600 .
C58 H58A 0.9600 .
C58 H58B 0.9600 .
C58 H58C 0.9600 .
O7 C36 1.246(6) 2_767

loop_
_geom_hbond_atom_site_label_D
_geom_hbond_atom_site_label_H
_geom_hbond_atom_site_label_A
_geom_hbond_distance_DH
_geom_hbond_distance_HA
_geom_hbond_distance_DA
_geom_hbond_angle_DHA
_geom_hbond_site_symmetry_A
C22 H22 O8 0.93 2.66 3.564(7) 164.3 2_767
C22 H22 O7 0.93 2.45 3.044(7) 121.7 .
C21 H21 Cl2 0.93 2.96 3.702(6) 137.7 1_645
C13 H13 O6 0.93 2.34 2.944(7) 122.6 .
C10 H10 O3 0.93 2.36 3.017(8) 127.6 .
C1 H1 Cl1 0.93 2.87 3.783(7) 168.3 .
C1 H1 O5 0.93 2.36 2.982(7) 123.8 .

loop_
_geom_torsion_atom_site_label_1
_geom_torsion_atom_site_label_2
_geom_torsion_atom_site_label_3
_geom_torsion_atom_site_label_4
_geom_torsion
_geom_torsion_site_symmetry_1
_geom_torsion_site_symmetry_2
_geom_torsion_site_symmetry_3
_geom_torsion_site_symmetry_4
N1 C1 C2 C3 1.8(10) . . . .
C1 C2 C3 C4 -0.6(10) . . . .
C2 C3 C4 C12 -1.3(10) . . . .
C2 C3 C4 C5 178.6(7) . . . .
C3 C4 C5 C6 178.8(7) . . . .
C12 C4 C5 C6 -1.3(10) . . . .
C4 C5 C6 C7 -1.9(12) . . . .
C5 C6 C7 C8 -176.1(7) . . . .
C5 C6 C7 C11 2.1(10) . . . .
C11 C7 C8 C9 2.4(10) . . . .
C6 C7 C8 C9 -179.4(7) . . . .
C7 C8 C9 C10 -3.0(11) . . . .
C8 C9 C10 N2 3.1(11) . . . .
C8 C7 C11 N2 -1.6(8) . . . .
C6 C7 C11 N2 -179.9(5) . . . .
C8 C7 C11 C12 179.0(5) . . . .
C6 C7 C11 C12 0.7(8) . . . .
C3 C4 C12 N1 2.2(8) . . . .
C5 C4 C12 N1 -177.7(6) . . . .
C3 C4 C12 C11 -176.0(5) . . . .
C5 C4 C12 C11 4.1(8) . . . .
N2 C11 C12 N1 -1.4(7) . . . .
C7 C11 C12 N1 178.0(5) . . . .
N2 C11 C12 C4 176.8(5) . . . .
C7 C11 C12 C4 -3.8(7) . . . .
N3 C13 C14 C15 5.8(13) . . . .
C13 C14 C15 C16 -3.2(12) . . . .
C14 C15 C16 C24 -0.8(10) . . . .
C14 C15 C16 C17 179.8(7) . . . .
C15 C16 C17 C18 178.0(7) . . . .
C24 C16 C17 C18 -1.4(10) . . . .
C16 C17 C18 C19 -1.8(11) . . . .
C17 C18 C19 C23 2.5(10) . . . .
C17 C18 C19 C20 -177.3(7) . . . .
C23 C19 C20 C21 -2.5(9) . . . .
C18 C19 C20 C21 177.3(7) . . . .
C19 C20 C21 C22 1.9(11) . . . .
C20 C21 C22 N4 0.3(11) . . . .
C20 C19 C23 N4 1.0(8) . . . .
C18 C19 C23 N4 -178.7(5) . . . .
C20 C19 C23 C24 179.8(5) . . . .
C18 C19 C23 C24 0.0(8) . . . .
C15 C16 C24 N3 2.8(8) . . . .
C17 C16 C24 N3 -177.7(5) . . . .
C15 C16 C24 C23 -175.5(5) . . . .
C17 C16 C24 C23 3.9(8) . . . .
N4 C23 C24 N3 -2.8(7) . . . .
C19 C23 C24 N3 178.4(5) . . . .
N4 C23 C24 C16 175.6(4) . . . .
C19 C23 C24 C16 -3.2(7) . . . .
O5 C25 C26 C27 -175.2(5) . . . .
C30 C25 C26 C27 1.5(8) . . . .
O5 C25 C26 Cl1 4.4(7) . . . .
C30 C25 C26 Cl1 -178.9(4) . . . .
C25 C26 C27 C28 0.0(8) . . . .
Cl1 C26 C27 C28 -179.7(4) . . . .
C26 C27 C28 C29 -1.4(8) . . . .
C26 C27 C28 Cl2 177.4(4) . . . .
C27 C28 C29 C30 1.1(8) . . . .
Cl2 C28 C29 C30 -177.6(4) . . . .
C28 C29 C30 C25 0.5(7) . . . .
C28 C29 C30 C31 -179.1(4) . . . .
O5 C25 C30 C29 174.8(5) . . . .
C26 C25 C30 C29 -1.7(7) . . . .
O5 C25 C30 C31 -5.6(7) . . . .
C26 C25 C30 C31 177.8(4) . . . .
C29 C30 C31 O9 -16.1(6) . . . .
C25 C30 C31 O9 164.3(4) . . . .
C29 C30 C31 O10 162.6(4) . . . .
C25 C30 C31 O10 -16.9(6) . . . .
C34 C33 C36 O8 -135.1(5) . . . .
C35 C33 C36 O8 105.4(5) . . . .
C32 C33 C36 O8 -13.5(7) . . . .
C34 C33 C36 O7 48.7(6) . . . 2_767
C35 C33 C36 O7 -70.8(6) . . . 2_767
C32 C33 C36 O7 170.4(5) . . . 2_767
O4 C37 C38 C39 -35.5(11) . . . .
O3 C37 C38 C39 149.7(9) . . . .
O4 C37 C38 C40 177.9(7) . . . .
O3 C37 C38 C40 3.1(11) . . . .
O4 C37 C38 C41 65.8(10) . . . .
O3 C37 C38 C41 -109.0(10) . . . .
C45 C44 C46 O1 -146.6(7) . . . .
C42 C44 C46 O1 -23.8(10) . . . .
C43 C44 C46 O1 96.3(8) . . . .
C45 C44 C46 O2 35.7(9) . . . .
C42 C44 C46 O2 158.4(8) . . . .
C43 C44 C46 O2 -81.5(8) . . . .
O11 C47 C48 C58 54.3(8) . . . .
O6 C47 C48 C58 -127.2(7) . . . .
O11 C47 C48 C57 176.7(8) . . . .
O6 C47 C48 C57 -4.8(9) . . . .
O11 C47 C48 C56 -63.9(8) . . . .
O6 C47 C48 C56 114.5(8) . . . .
C2 C1 N1 C12 -1.0(8) . . . .
C2 C1 N1 Gd2 168.1(4) . . . .
C4 C12 N1 C1 -1.1(7) . . . .
C11 C12 N1 C1 177.1(5) . . . .
C4 C12 N1 Gd2 -170.5(4) . . . .
C11 C12 N1 Gd2 7.7(6) . . . .
C9 C10 N2 C11 -2.3(9) . . . .
C9 C10 N2 Gd2 -175.5(5) . . . .
C7 C11 N2 C10 1.5(7) . . . .
C12 C11 N2 C10 -179.1(5) . . . .
C7 C11 N2 Gd2 175.0(4) . . . .
C12 C11 N2 Gd2 -5.6(6) . . . .
C14 C13 N3 C24 -3.9(10) . . . .
C14 C13 N3 Gd1 -176.5(6) . . . .
C16 C24 N3 C13 -0.5(8) . . . .
C23 C24 N3 C13 177.9(5) . . . .
C16 C24 N3 Gd1 172.6(4) . . . .
C23 C24 N3 Gd1 -9.0(6) . . . .
C21 C22 N4 C23 -1.7(9) . . . .
C21 C22 N4 Gd1 166.7(5) . . . .
C19 C23 N4 C22 1.0(8) . . . .
C24 C23 N4 C22 -177.8(5) . . . .
C19 C23 N4 Gd1 -167.5(4) . . . .
C24 C23 N4 Gd1 13.7(6) . . . .
O2 C46 O1 Gd2 5.3(6) . . . .
C44 C46 O1 Gd2 -172.4(5) . . . .
O1 C46 O2 Gd2 -5.5(6) . . . .
C44 C46 O2 Gd2 172.2(4) . . . .
O4 C37 O3 Gd2 -50.9(10) . . . .
C38 C37 O3 Gd2 123.4(7) . . . .
O3 C37 O4 Gd1 -4.6(10) . . . .
C38 C37 O4 Gd1 -179.1(5) . . . .
C30 C25 O5 Gd2 -2.6(8) . . . .
C26 C25 O5 Gd2 173.8(4) . . . .
O11 C47 O6 Gd1 -43.4(8) . . . .
C48 C47 O6 Gd1 138.3(5) . . . .
O7 C36 O8 Gd1 -62.2(17) 2_767 . . .
C33 C36 O8 Gd1 121.8(15) . . . .
O10 C31 O9 Gd1 2.0(5) . . . .
C30 C31 O9 Gd1 -179.2(3) . . . .
O9 C31 O10 Gd2 -136.4(4) . . . .
C30 C31 O10 Gd2 44.8(5) . . . .
Gd1 C31 O10 Gd2 -134.5(3) . . . .
O9 C31 O10 Gd1 -1.9(4) . . . .
C30 C31 O10 Gd1 179.3(4) . . . .
O6 C47 O11 Gd2 26.7(10) . . . .
C48 C47 O11 Gd2 -154.9(5) . . . .
